data_1552313
loop_
_publ_author_name
'Musgrave, Rebecca A.'
'Hailes, Rebekah L. N.'
'Annibale, Vincent T.'
'Manners, Ian'

_publ_section_title
;
 Role of torsional strain in the ring-opening polymerisation of low strain
 [n]nickelocenophanes
;
_journal_name_full 'Chemical Science'
_journal_paper_doi 10.1039/C9SC02624J
_journal_year 2019
_chemical_formula_moiety 'C14 H16 Ni'
_chemical_formula_sum 'C14 H16 Ni'
_chemical_formula_weight 242.98
_chemical_name_systematic 1-Methyltricarba[3]nickelocenophane
_space_group_crystal_system monoclinic
_space_group_IT_number 14
_space_group_name_Hall '-P 2ybc'
_space_group_name_H-M_alt 'P 1 21/c 1'
_symmetry_space_group_name_Hall '-P 2ybc'
_symmetry_space_group_name_H-M 'P 1 21/c 1'
_atom_sites_solution_hydrogens geom
_atom_sites_solution_primary iterative
_audit_creation_date 2017-09-14
_audit_creation_method
;
Olex2 1.2
(compiled 2017.08.10 svn.r3458 for OlexSys, GUI svn.r5381)
;
_audit_update_record
;
2019-05-28 deposited with the CCDC.    2019-09-10 downloaded from the CCDC.
;
_cell_angle_alpha 90
_cell_angle_beta 101.465(5)
_cell_angle_gamma 90
_cell_formula_units_Z 4
_cell_length_a 7.9016(6)
_cell_length_b 9.6856(7)
_cell_length_c 14.8574(11)
_cell_measurement_reflns_used 3117
_cell_measurement_temperature 100
_cell_measurement_theta_max 25.06
_cell_measurement_theta_min 2.53
_cell_volume 1114.37(14)
_computing_cell_refinement 'SAINT v8.37A (Bruker, 2015)'
_computing_data_reduction 'SAINT v8.37A (Bruker, 2015)'
_computing_molecular_graphics 'Olex2 (Dolomanov et al., 2009)'
_computing_publication_material 'Olex2 (Dolomanov et al., 2009)'
_computing_structure_refinement 'ShelXL (Sheldrick, 2015)'
_computing_structure_solution
;
Superflip (Palatinus & Chapuis, 2007;Palatinus & van der Lee, 2008;
Palatinus et al., 2012)
;
_diffrn_ambient_temperature 100.01
_diffrn_detector 'Bruker area detector'
_diffrn_detector_type 'CCD area detector'
_diffrn_measured_fraction_theta_full 1.000
_diffrn_measured_fraction_theta_max 0.996
_diffrn_measurement_device 'Bruker Apex II kappa CCD area detector'
_diffrn_measurement_device_type 'Bruker Apex II kappa CCD area detector'
_diffrn_measurement_method '\f and \w scans'
_diffrn_radiation_monochromator graphite
_diffrn_radiation_type MoK\a
_diffrn_radiation_wavelength 0.71073
_diffrn_reflns_av_R_equivalents 0.0518
_diffrn_reflns_av_unetI/netI 0.0412
_diffrn_reflns_Laue_measured_fraction_full 1.000
_diffrn_reflns_Laue_measured_fraction_max 0.996
_diffrn_reflns_limit_h_max 10
_diffrn_reflns_limit_h_min -10
_diffrn_reflns_limit_k_max 12
_diffrn_reflns_limit_k_min -9
_diffrn_reflns_limit_l_max 19
_diffrn_reflns_limit_l_min -19
_diffrn_reflns_number 13870
_diffrn_reflns_point_group_measured_fraction_full 1.000
_diffrn_reflns_point_group_measured_fraction_max 0.996
_diffrn_reflns_theta_full 25.242
_diffrn_reflns_theta_max 28.026
_diffrn_reflns_theta_min 2.526
_diffrn_source 'fine-focus sealed tube'
_diffrn_standards_number 0
_exptl_absorpt_coefficient_mu 1.702
_exptl_absorpt_correction_T_max 0.7456
_exptl_absorpt_correction_T_min 0.6312
_exptl_absorpt_correction_type multi-scan
_exptl_absorpt_process_details
'SADABS-2014/5 (Bruker,2014/5) was used for absorption correction. wR2(int) was 0.0639 before and 0.0513 after correction. The Ratio of minimum to maximum transmission is 0.8466. The \l/2 correction factor is Not present.'
_exptl_crystal_colour 'clear green'
_exptl_crystal_colour_lustre clear
_exptl_crystal_colour_primary green
_exptl_crystal_density_diffrn 1.448
_exptl_crystal_description plate
_exptl_crystal_F_000 512
_exptl_crystal_size_max 0.369
_exptl_crystal_size_mid 0.332
_exptl_crystal_size_min 0.101
_refine_diff_density_max 0.323
_refine_diff_density_min -0.315
_refine_diff_density_rms 0.057
_refine_ls_extinction_method none
_refine_ls_goodness_of_fit_ref 1.012
_refine_ls_hydrogen_treatment constr
_refine_ls_matrix_type full
_refine_ls_number_parameters 274
_refine_ls_number_reflns 2697
_refine_ls_number_restraints 808
_refine_ls_restrained_S_all 1.069
_refine_ls_R_factor_all 0.0460
_refine_ls_R_factor_gt 0.0269
_refine_ls_shift/su_max 0.000
_refine_ls_shift/su_mean 0.000
_refine_ls_structure_factor_coef Fsqd
_refine_ls_weighting_details 'w=1/[\s^2^(Fo^2^)+(0.0233P)^2^+0.1148P] where P=(Fo^2^+2Fc^2^)/3'
_refine_ls_weighting_scheme calc
_refine_ls_wR_factor_gt 0.0522
_refine_ls_wR_factor_ref 0.0575
_reflns_Friedel_coverage 0.000
_reflns_number_gt 2092
_reflns_number_total 2697
_reflns_threshold_expression 'I > 2\s(I)'
_cod_data_source_file c9sc02624j2.cif
_cod_data_source_block rh373
_cod_original_cell_volume 1114.38(14)
_cod_database_code 1552313
_shelxl_version_number 2013-4
_shelx_space_group_comment
;
The symmetry employed for this shelxl refinement is uniquely defined
by the following loop, which should always be used as a source of
symmetry information in preference to the above space-group names.
They are only intended as comments.
;
_shelx_estimated_absorpt_t_max 0.847
_shelx_estimated_absorpt_t_min 0.572
_olex2_refinement_description
;
1. Fixed Uiso
 At 1.2 times of:
  All C(H) groups, All C(H,H) groups
 At 1.5 times of:
  All C(H,H,H) groups
2. Restrained distances
 C8-C9 \\sim C8A-C9A
 with sigma of 0.01
 C8-C10 \\sim C8A-C10A
 with sigma of 0.01
 C10-C11 \\sim C10A-C11A \\sim C11-C12 \\sim C11A-C12A \\sim C13-C14 \\sim
C13A-C14 \\sim C14-C10 ~
 C14A-C10A
 with sigma of 0.01
 C10-C12 \\sim C10A-C12A \\sim C11-C13 \\sim C11A-C13A \\sim C12-C14 \\sim
C12A-C14A \\sim C13-C10 ~
 C13A-C10A \\sim C14-C11 \\sim C14A-C11A
 with sigma of 0.01
 C5-C6 \\sim C5A-C6A
 with sigma of 0.01
 C1-C5 \\sim C1A-C5A \\sim C1-C2 \\sim C1A-C2A \\sim C2-C3 \\sim C2A-C3A \\sim
C3-C4 \\sim C3A-C4A \\sim C4-C5
 \\sim C4A-C5A
 with sigma of 0.01
 C1-C3 \\sim C1A-C3A \\sim C2-C4 \\sim C2A-C4A \\sim C3-C5 \\sim C3A-C5A \\sim
C4-C1 \\sim C4A-C1A \\sim C5-C2
 \\sim C5A-C2A
 with sigma of 0.01
 Ni1-C1 \\sim Ni1A-C1A \\sim Ni1-C2 \\sim Ni1A-C2A \\sim Ni1-C3 \\sim Ni1A-C3A
\\sim Ni1-C4 \\sim Ni1A-C4A
 \\sim Ni1-C5 \\sim Ni1A-C5A \\sim Ni1-C10 \\sim Ni1A-C10A \\sim Ni1-C11 \\sim
Ni1A-C11A \\sim Ni1-C12 ~
 Ni1A-C12A \\sim Ni1-C13 \\sim Ni1A-C13A \\sim Ni1-C14 \\sim Ni1A-C14A
 with sigma of 0.01
 C6-C7 \\sim C6A-C7A
 with sigma of 0.01
 C7-C8 \\sim C7A-C8A
 with sigma of 0.01
3. Uiso/Uaniso restraints and constraints
C1 \\sim C2 \\sim C3 \\sim C4 \\sim C5 \\sim C6 \\sim C7 \\sim C8 \\sim C9
\\sim C10 \\sim C11 \\sim C12 \\sim C13 \\sim C14 \\sim Ni1 \\sim C1A \\sim C2A
\\sim C3A \\sim C4A \\sim C5A \\sim C6A \\sim C7A \\sim C8A \\sim C9A \\sim
C10A \\sim C11A \\sim C12A \\sim C13A \\sim C14A \\sim Ni1A: within 2A with
sigma of 0.01 and sigma for terminal atoms of 0.02
4. Others
 Sof(C1A)=Sof(H1A)=Sof(C2A)=Sof(H2A)=Sof(C3A)=Sof(H3A)=Sof(C4A)=Sof(H4A)=
 Sof(C5A)=Sof(C6A)=Sof(H6AA)=Sof(H6AB)=Sof(C7A)=Sof(H7AA)=Sof(H7AB)=Sof(C8A)=
 Sof(H8A)=Sof(C9A)=Sof(H9AA)=Sof(H9AB)=Sof(H9AC)=Sof(C10A)=Sof(C11A)=Sof(H11A)=
 Sof(C12A)=Sof(H12A)=Sof(C13A)=Sof(H13A)=Sof(C14A)=Sof(H14A)=Sof(Ni1A)=1-FVAR(1)
 Sof(C1)=Sof(H1)=Sof(C2)=Sof(H2)=Sof(C3)=Sof(H3)=Sof(C4)=Sof(H4)=Sof(C5)=
 Sof(C6)=Sof(H6A)=Sof(H6B)=Sof(C7)=Sof(H7A)=Sof(H7B)=Sof(C8)=Sof(H8)=Sof(C9)=
 Sof(H9A)=Sof(H9B)=Sof(H9C)=Sof(C10)=Sof(C11)=Sof(H11)=Sof(C12)=Sof(H12)=
 Sof(C13)=Sof(H13)=Sof(C14)=Sof(H14)=Sof(Ni1)=FVAR(1)
5.a Ternary CH refined with riding coordinates:
 C8(H8), C8A(H8A)
5.b Secondary CH2 refined with riding coordinates:
 C6(H6A,H6B), C7(H7A,H7B), C6A(H6AA,H6AB), C7A(H7AA,H7AB)
5.c Aromatic/amide H refined with riding coordinates:
 C1(H1), C2(H2), C3(H3), C4(H4), C11(H11), C12(H12), C13(H13), C14(H14),
 C1A(H1A), C2A(H2A), C3A(H3A), C4A(H4A), C11A(H11A), C12A(H12A), C13A(H13A),
 C14A(H14A)
5.d Idealised Me refined as rotating group:
 C9(H9A,H9B,H9C), C9A(H9AA,H9AB,H9AC)
;
_olex2_submission_special_instructions 'No special instructions were received'

loop_
_space_group_symop_operation_xyz
'x, y, z'
'-x, y+1/2, -z+1/2'
'-x, -y, -z'
'x, -y-1/2, z-1/2'

loop_
_atom_site_label
_atom_site_type_symbol
_atom_site_fract_x
_atom_site_fract_y
_atom_site_fract_z
_atom_site_U_iso_or_equiv
_atom_site_adp_type
_atom_site_occupancy
_atom_site_site_symmetry_order
_atom_site_calc_flag
_atom_site_refinement_flags_posn
_atom_site_refinement_flags_adp
_atom_site_refinement_flags_occupancy
_atom_site_disorder_assembly
_atom_site_disorder_group
C1 C 0.0169(6) 0.6140(5) 0.3098(3) 0.0226(10) Uani 0.624(4) 1 d D U P A 1
H1 H -0.0709 0.5500 0.2845 0.027 Uiso 0.624(4) 1 calc R . P A 1
C2 C 0.0800(8) 0.6373(7) 0.4043(3) 0.0261(12) Uani 0.624(4) 1 d D U P A 1
H2 H 0.0426 0.5914 0.4534 0.031 Uiso 0.624(4) 1 calc R . P A 1
C3 C 0.2087(9) 0.7408(6) 0.4131(3) 0.0242(13) Uani 0.624(4) 1 d D U P A 1
H3 H 0.2731 0.7767 0.4690 0.029 Uiso 0.624(4) 1 calc R . P A 1
C4 C 0.2240(8) 0.7815(5) 0.3232(4) 0.0210(11) Uani 0.624(4) 1 d D U P A 1
H4 H 0.2999 0.8502 0.3085 0.025 Uiso 0.624(4) 1 calc R . P A 1
C5 C 0.1064(6) 0.7019(5) 0.2591(2) 0.0210(10) Uani 0.624(4) 1 d D U P A 1
C6 C 0.0926(5) 0.7020(4) 0.1559(2) 0.0261(8) Uani 0.624(4) 1 d D U P A 1
H6A H 0.1780 0.7684 0.1408 0.031 Uiso 0.624(4) 1 calc R . P A 1
H6B H -0.0236 0.7361 0.1270 0.031 Uiso 0.624(4) 1 calc R . P A 1
C7 C 0.1212(5) 0.5630(5) 0.1129(4) 0.0237(10) Uani 0.624(4) 1 d D U P A 1
H7A H 0.0782 0.5701 0.0457 0.028 Uiso 0.624(4) 1 calc R . P A 1
H7B H 0.0495 0.4932 0.1364 0.028 Uiso 0.624(4) 1 calc R . P A 1
C8 C 0.3078(4) 0.5096(4) 0.1295(2) 0.0231(7) Uani 0.624(4) 1 d D U P A 1
H8 H 0.3812 0.5856 0.1124 0.028 Uiso 0.624(4) 1 calc R . P A 1
C9 C 0.3164(15) 0.3883(13) 0.0635(7) 0.033(2) Uani 0.624(4) 1 d D U P A 1
H9A H 0.2360 0.3158 0.0739 0.049 Uiso 0.624(4) 1 calc GR . P A 1
H9B H 0.4341 0.3512 0.0746 0.049 Uiso 0.624(4) 1 calc GR . P A 1
H9C H 0.2846 0.4208 -0.0001 0.049 Uiso 0.624(4) 1 calc GR . P A 1
C10 C 0.3811(7) 0.4709(5) 0.2277(3) 0.0186(10) Uani 0.624(4) 1 d D U P A 1
C11 C 0.3206(7) 0.3676(5) 0.2797(3) 0.0204(10) Uani 0.624(4) 1 d D U P A 1
H11 H 0.2278 0.3062 0.2577 0.025 Uiso 0.624(4) 1 calc R . P A 1
C12 C 0.4196(8) 0.3695(5) 0.3697(3) 0.0246(12) Uani 0.624(4) 1 d D U P A 1
H12 H 0.4048 0.3117 0.4193 0.030 Uiso 0.624(4) 1 calc R . P A 1
C13 C 0.5470(7) 0.4756(7) 0.3721(3) 0.0271(14) Uani 0.624(4) 1 d D U P A 1
H13 H 0.6336 0.5000 0.4236 0.032 Uiso 0.624(4) 1 calc R . P A 1
C14 C 0.5215(7) 0.5367(6) 0.2855(3) 0.0211(11) Uani 0.624(4) 1 d D U P A 1
H14 H 0.5878 0.6103 0.2681 0.025 Uiso 0.624(4) 1 calc R . P A 1
Ni1 Ni 0.2894(6) 0.5658(5) 0.3392(3) 0.0184(5) Uani 0.624(4) 1 d D U P A 1
C1A C 0.0153(9) 0.5946(9) 0.3397(5) 0.0187(14) Uani 0.376(4) 1 d D U P A 2
H1A H -0.0679 0.5226 0.3325 0.022 Uiso 0.376(4) 1 calc R . P A 2
C2A C 0.1054(12) 0.6478(11) 0.4239(4) 0.0215(17) Uani 0.376(4) 1 d D U P A 2
H2A H 0.0942 0.6173 0.4833 0.026 Uiso 0.376(4) 1 calc R . P A 2
C3A C 0.2156(14) 0.7545(10) 0.4048(6) 0.025(2) Uani 0.376(4) 1 d D U P A 2
H3A H 0.2912 0.8083 0.4490 0.029 Uiso 0.376(4) 1 calc R . P A 2
C4A C 0.1928(12) 0.7667(8) 0.3081(6) 0.0209(17) Uani 0.376(4) 1 d D U P A 2
H4A H 0.2498 0.8308 0.2759 0.025 Uiso 0.376(4) 1 calc R . P A 2
C5A C 0.0699(9) 0.6666(8) 0.2678(4) 0.0190(15) Uani 0.376(4) 1 d D U P A 2
C6A C 0.0200(7) 0.6379(6) 0.1663(3) 0.0242(12) Uani 0.376(4) 1 d D U P A 2
H6AA H -0.0339 0.7221 0.1353 0.029 Uiso 0.376(4) 1 calc R . P A 2
H6AB H -0.0686 0.5642 0.1566 0.029 Uiso 0.376(4) 1 calc R . P A 2
C7A C 0.1671(9) 0.5943(7) 0.1201(7) 0.0256(17) Uani 0.376(4) 1 d D U P A 2
H7AA H 0.2609 0.6633 0.1355 0.031 Uiso 0.376(4) 1 calc R . P A 2
H7AB H 0.1249 0.5976 0.0528 0.031 Uiso 0.376(4) 1 calc R . P A 2
C8A C 0.2443(7) 0.4512(6) 0.1450(3) 0.0232(12) Uani 0.376(4) 1 d D U P A 2
H8A H 0.1461 0.3855 0.1432 0.028 Uiso 0.376(4) 1 calc R . P A 2
C9A C 0.348(3) 0.402(2) 0.0740(12) 0.034(3) Uani 0.376(4) 1 d D U P A 2
H9AA H 0.3945 0.3092 0.0908 0.051 Uiso 0.376(4) 1 calc GR . P A 2
H9AB H 0.4438 0.4656 0.0728 0.051 Uiso 0.376(4) 1 calc GR . P A 2
H9AC H 0.2728 0.3983 0.0131 0.051 Uiso 0.376(4) 1 calc GR . P A 2
C10A C 0.3601(11) 0.4404(9) 0.2403(4) 0.0178(16) Uani 0.376(4) 1 d D U P A 2
C11A C 0.3315(11) 0.3512(7) 0.3108(5) 0.0144(14) Uani 0.376(4) 1 d D U P A 2
H11A H 0.2460 0.2810 0.3049 0.017 Uiso 0.376(4) 1 calc R . P A 2
C12A C 0.4512(12) 0.3839(9) 0.3914(5) 0.0194(16) Uani 0.376(4) 1 d D U P A 2
H12A H 0.4588 0.3392 0.4490 0.023 Uiso 0.376(4) 1 calc R . P A 2
C13A C 0.5545(10) 0.4895(12) 0.3745(5) 0.025(2) Uani 0.376(4) 1 d D U P A 2
H13A H 0.6445 0.5316 0.4177 0.030 Uiso 0.376(4) 1 calc R . P A 2
C14A C 0.5012(12) 0.5258(11) 0.2777(6) 0.0242(19) Uani 0.376(4) 1 d D U P A 2
H14A H 0.5522 0.5942 0.2457 0.029 Uiso 0.376(4) 1 calc R . P A 2
Ni1A Ni 0.2895(9) 0.5626(7) 0.3471(6) 0.0172(8) Uani 0.376(4) 1 d D U P A 2

loop_
_atom_site_aniso_label
_atom_site_aniso_U_11
_atom_site_aniso_U_22
_atom_site_aniso_U_33
_atom_site_aniso_U_23
_atom_site_aniso_U_13
_atom_site_aniso_U_12
C1 0.0195(17) 0.022(2) 0.025(2) 0.0035(19) 0.0009(18) 0.0040(15)
C2 0.022(2) 0.028(2) 0.029(2) 0.005(2) 0.008(2) 0.0029(18)
C3 0.026(2) 0.026(2) 0.0207(19) -0.0018(19) 0.0040(19) 0.008(2)
C4 0.019(2) 0.0160(18) 0.025(2) 0.0006(16) -0.0018(17) 0.0056(15)
C5 0.018(2) 0.022(2) 0.0234(17) 0.0036(15) 0.0030(14) 0.0054(16)
C6 0.0243(17) 0.0289(18) 0.0234(15) 0.0066(14) 0.0003(13) 0.0049(15)
C7 0.019(2) 0.028(2) 0.0208(18) 0.0014(17) -0.0026(17) -0.0002(17)
C8 0.0234(17) 0.0266(17) 0.0183(15) 0.0011(13) 0.0016(13) -0.0005(14)
C9 0.026(4) 0.045(3) 0.025(4) -0.012(2) -0.002(3) 0.009(3)
C10 0.0231(19) 0.014(2) 0.0191(16) 0.0018(14) 0.0045(15) 0.0054(16)
C11 0.0224(17) 0.0166(19) 0.021(2) 0.0008(18) 0.0022(19) 0.0007(15)
C12 0.032(3) 0.020(2) 0.022(2) 0.0044(19) 0.005(2) 0.0070(18)
C13 0.022(2) 0.031(3) 0.024(2) -0.009(2) -0.006(2) 0.012(2)
C14 0.019(2) 0.017(2) 0.029(2) -0.0071(18) 0.0073(18) -0.0003(16)
Ni1 0.0179(8) 0.0170(7) 0.0196(9) 0.0016(5) 0.0021(5) 0.0035(6)
C1A 0.013(2) 0.022(3) 0.019(3) 0.003(3) -0.001(2) 0.003(2)
C2A 0.019(3) 0.029(3) 0.015(3) -0.009(2) -0.003(2) 0.008(3)
C3A 0.021(3) 0.019(3) 0.033(4) -0.003(3) 0.003(3) 0.003(3)
C4A 0.019(3) 0.021(3) 0.022(3) 0.002(3) 0.003(3) 0.005(3)
C5A 0.016(3) 0.019(3) 0.019(3) 0.000(2) -0.004(2) 0.004(2)
C6A 0.021(3) 0.029(3) 0.021(2) 0.007(2) -0.001(2) 0.004(2)
C7A 0.028(3) 0.032(3) 0.014(2) 0.003(3) -0.003(3) -0.007(3)
C8A 0.025(2) 0.026(3) 0.019(2) -0.001(2) 0.0038(19) 0.000(2)
C9A 0.038(8) 0.050(7) 0.010(4) -0.001(4) -0.007(4) 0.006(5)
C10A 0.021(3) 0.016(3) 0.015(2) 0.003(2) 0.000(2) 0.003(2)
C11A 0.022(3) 0.011(2) 0.013(3) 0.002(2) 0.009(3) -0.002(2)
C12A 0.027(3) 0.019(3) 0.010(3) -0.002(2) -0.003(2) 0.009(3)
C13A 0.019(3) 0.024(3) 0.028(4) -0.006(3) -0.003(3) 0.004(3)
C14A 0.024(3) 0.021(3) 0.028(3) 0.006(3) 0.007(3) -0.001(3)
Ni1A 0.0162(12) 0.0175(14) 0.0161(11) -0.0033(9) -0.0011(7) 0.0020(10)

loop_
_atom_type_symbol
_atom_type_description
_atom_type_scat_dispersion_real
_atom_type_scat_dispersion_imag
_atom_type_scat_source
C C 0.0033 0.0016 'International Tables Vol C Tables 4.2.6.8 and 6.1.1.4'
H H 0.0000 0.0000 'International Tables Vol C Tables 4.2.6.8 and 6.1.1.4'
Ni Ni 0.3393 1.1124 'International Tables Vol C Tables 4.2.6.8 and 6.1.1.4'

loop_
_geom_angle_atom_site_label_1
_geom_angle_atom_site_label_2
_geom_angle_atom_site_label_3
_geom_angle
C2 C1 H1 125.7
C2 C1 C5 108.5(3)
C2 C1 Ni1 72.1(2)
C5 C1 H1 125.7
C5 C1 Ni1 69.8(2)
Ni1 C1 H1 124.0
C1 C2 H2 126.0
C1 C2 C3 108.1(3)
C1 C2 Ni1 70.0(2)
C3 C2 H2 126.0
C3 C2 Ni1 70.9(2)
Ni1 C2 H2 124.7
C2 C3 H3 126.2
C2 C3 C4 107.6(3)
C2 C3 Ni1 71.3(2)
C4 C3 H3 126.2
C4 C3 Ni1 69.8(2)
Ni1 C3 H3 124.4
C3 C4 H4 125.9
C3 C4 Ni1 72.0(2)
C5 C4 C3 108.3(3)
C5 C4 H4 125.9
C5 C4 Ni1 70.0(2)
Ni1 C4 H4 123.8
C1 C5 C4 107.4(3)
C1 C5 C6 126.6(4)
C1 C5 Ni1 71.7(2)
C4 C5 C6 125.8(4)
C4 C5 Ni1 71.4(2)
C6 C5 Ni1 118.0(3)
C5 C6 H6A 108.3
C5 C6 H6B 108.3
C5 C6 C7 115.9(4)
H6A C6 H6B 107.4
C7 C6 H6A 108.3
C7 C6 H6B 108.3
C6 C7 H7A 108.2
C6 C7 H7B 108.2
C6 C7 C8 116.5(4)
H7A C7 H7B 107.3
C8 C7 H7A 108.2
C8 C7 H7B 108.2
C7 C8 H8 107.3
C7 C8 C9 108.5(5)
C9 C8 H8 107.3
C10 C8 C7 114.3(4)
C10 C8 H8 107.3
C10 C8 C9 111.7(6)
C8 C9 H9A 109.5
C8 C9 H9B 109.5
C8 C9 H9C 109.5
H9A C9 H9B 109.5
H9A C9 H9C 109.5
H9B C9 H9C 109.5
C8 C10 Ni1 121.2(4)
C11 C10 C8 127.0(4)
C11 C10 C14 107.4(3)
C11 C10 Ni1 71.1(2)
C14 C10 C8 125.5(4)
C14 C10 Ni1 71.5(2)
C10 C11 H11 125.5
C10 C11 C12 109.1(3)
C10 C11 Ni1 70.6(2)
C12 C11 H11 125.5
C12 C11 Ni1 71.6(2)
Ni1 C11 H11 123.9
C11 C12 H12 126.7
C11 C12 C13 106.7(3)
C11 C12 Ni1 70.2(2)
C13 C12 H12 126.7
C13 C12 Ni1 71.2(2)
Ni1 C12 H12 123.6
C12 C13 H13 126.0
C12 C13 Ni1 70.2(2)
C14 C13 C12 108.1(3)
C14 C13 H13 126.0
C14 C13 Ni1 70.5(2)
Ni1 C13 H13 124.9
C10 C14 H14 125.6
C10 C14 Ni1 70.1(2)
C13 C14 C10 108.7(3)
C13 C14 H14 125.6
C13 C14 Ni1 72.0(3)
Ni1 C14 H14 123.8
C1 Ni1 C2 37.86(13)
C1 Ni1 C3 63.57(15)
C1 Ni1 C12 130.1(3)
C1 Ni1 C13 168.7(3)
C3 Ni1 C2 37.79(13)
C4 Ni1 C1 63.93(15)
C4 Ni1 C2 63.63(15)
C4 Ni1 C3 38.23(13)
C4 Ni1 C12 165.4(3)
C4 Ni1 C13 127.3(3)
C4 Ni1 C14 106.8(4)
C5 Ni1 C1 38.48(12)
C5 Ni1 C2 64.11(15)
C5 Ni1 C3 64.38(15)
C5 Ni1 C4 38.62(13)
C5 Ni1 C10 97.4(3)
C5 Ni1 C11 116.3(3)
C5 Ni1 C12 154.1(3)
C5 Ni1 C13 150.6(3)
C5 Ni1 C14 113.9(3)
C10 Ni1 C1 114.4(3)
C10 Ni1 C2 151.5(3)
C10 Ni1 C3 154.1(3)
C10 Ni1 C4 116.2(3)
C10 Ni1 C11 38.23(12)
C10 Ni1 C12 64.28(15)
C10 Ni1 C13 63.70(15)
C10 Ni1 C14 38.33(13)
C11 Ni1 C1 107.5(3)
C11 Ni1 C2 128.6(3)
C11 Ni1 C3 166.0(3)
C11 Ni1 C4 150.0(3)
C11 Ni1 C12 38.12(13)
C11 Ni1 C13 63.62(16)
C11 Ni1 C14 63.62(15)
C12 Ni1 C2 123.7(4)
C12 Ni1 C3 138.6(3)
C12 Ni1 C13 38.6(2)
C13 Ni1 C2 141.5(3)
C13 Ni1 C3 123.5(3)
C14 Ni1 C1 147.0(3)
C14 Ni1 C2 167.7(3)
C14 Ni1 C3 129.9(3)
C14 Ni1 C12 63.90(15)
C14 Ni1 C13 37.47(17)
C2A C1A H1A 125.8
C2A C1A C5A 108.4(4)
C2A C1A Ni1A 71.6(3)
C5A C1A H1A 125.8
C5A C1A Ni1A 70.0(3)
Ni1A C1A H1A 124.3
C1A C2A H2A 125.9
C1A C2A C3A 108.1(4)
C1A C2A Ni1A 70.7(3)
C3A C2A H2A 125.9
C3A C2A Ni1A 70.8(4)
Ni1A C2A H2A 124.2
C2A C3A H3A 126.1
C2A C3A C4A 107.8(4)
C2A C3A Ni1A 71.3(4)
C4A C3A H3A 126.1
C4A C3A Ni1A 70.2(3)
Ni1A C3A H3A 124.0
C3A C4A H4A 126.0
C3A C4A C5A 108.0(4)
C3A C4A Ni1A 71.6(4)
C5A C4A H4A 126.0
C5A C4A Ni1A 70.3(3)
Ni1A C4A H4A 123.8
C1A C5A C4A 107.7(3)
C1A C5A C6A 127.4(6)
C1A C5A Ni1A 71.8(3)
C4A C5A C6A 124.7(6)
C4A C5A Ni1A 71.2(3)
C6A C5A Ni1A 119.0(5)
C5A C6A H6AA 108.4
C5A C6A H6AB 108.4
C5A C6A C7A 115.5(6)
H6AA C6A H6AB 107.5
C7A C6A H6AA 108.4
C7A C6A H6AB 108.4
C6A C7A H7AA 108.2
C6A C7A H7AB 108.2
C6A C7A C8A 116.5(6)
H7AA C7A H7AB 107.3
C8A C7A H7AA 108.2
C8A C7A H7AB 108.2
C7A C8A H8A 107.5
C7A C8A C9A 111.0(10)
C9A C8A H8A 107.5
C10A C8A C7A 115.0(6)
C10A C8A H8A 107.5
C10A C8A C9A 108.1(9)
C8A C9A H9AA 109.5
C8A C9A H9AB 109.5
C8A C9A H9AC 109.5
H9AA C9A H9AB 109.5
H9AA C9A H9AC 109.5
H9AB C9A H9AC 109.5
C8A C10A Ni1A 116.9(6)
C11A C10A C8A 125.1(6)
C11A C10A C14A 107.4(4)
C11A C10A Ni1A 71.6(3)
C14A C10A C8A 127.2(6)
C14A C10A Ni1A 71.7(4)
C10A C11A H11A 125.8
C10A C11A Ni1A 70.1(3)
C12A C11A C10A 108.3(4)
C12A C11A H11A 125.8
C12A C11A Ni1A 71.6(3)
Ni1A C11A H11A 124.1
C11A C12A H12A 125.1
C11A C12A Ni1A 70.5(3)
C13A C12A C11A 109.8(5)
C13A C12A H12A 125.1
C13A C12A Ni1A 71.6(4)
Ni1A C12A H12A 124.3
C12A C13A H13A 126.4
C12A C13A C14A 107.2(4)
C12A C13A Ni1A 71.8(4)
C14A C13A H13A 126.4
C14A C13A Ni1A 70.0(4)
Ni1A C13A H13A 123.4
C10A C14A C13A 107.3(5)
C10A C14A H14A 126.4
C10A C14A Ni1A 70.0(3)
C13A C14A H14A 126.4
C13A C14A Ni1A 70.6(4)
Ni1A C14A H14A 124.6
C1A Ni1A C2A 37.77(17)
C1A Ni1A C3A 63.5(2)
C1A Ni1A C12A 130.5(5)
C1A Ni1A C13A 166.5(5)
C3A Ni1A C2A 37.93(18)
C4A Ni1A C1A 63.8(2)
C4A Ni1A C2A 63.7(2)
C4A Ni1A C3A 38.21(18)
C4A Ni1A C11A 149.9(5)
C4A Ni1A C12A 165.1(5)
C4A Ni1A C13A 128.8(6)
C4A Ni1A C14A 106.8(6)
C5A Ni1A C1A 38.23(16)
C5A Ni1A C2A 63.8(2)
C5A Ni1A C3A 64.2(2)
C5A Ni1A C4A 38.49(17)
C5A Ni1A C11A 117.1(5)
C5A Ni1A C12A 154.5(5)
C5A Ni1A C13A 154.3(5)
C5A Ni1A C14A 115.7(5)
C10A Ni1A C1A 116.5(5)
C10A Ni1A C2A 153.6(5)
C10A Ni1A C3A 153.5(5)
C10A Ni1A C4A 116.0(5)
C10A Ni1A C5A 98.9(5)
C10A Ni1A C11A 38.28(17)
C10A Ni1A C12A 63.9(2)
C10A Ni1A C13A 64.8(2)
C10A Ni1A C14A 38.27(19)
C11A Ni1A C1A 108.9(5)
C11A Ni1A C2A 129.8(6)
C11A Ni1A C3A 167.2(6)
C11A Ni1A C12A 37.88(17)
C11A Ni1A C13A 63.1(2)
C11A Ni1A C14A 63.4(2)
C12A Ni1A C2A 123.7(6)
C12A Ni1A C3A 138.5(5)
C13A Ni1A C2A 138.1(5)
C13A Ni1A C3A 122.0(6)
C13A Ni1A C12A 36.6(3)
C14A Ni1A C1A 149.2(5)
C14A Ni1A C2A 166.3(6)
C14A Ni1A C3A 128.5(6)
C14A Ni1A C12A 63.2(2)
C14A Ni1A C13A 39.4(3)

loop_
_geom_bond_atom_site_label_1
_geom_bond_atom_site_label_2
_geom_bond_distance
C1 H1 0.9500
C1 C2 1.411(4)
C1 C5 1.416(4)
C1 Ni1 2.161(4)
C2 H2 0.9500
C2 C3 1.416(4)
C2 Ni1 2.188(4)
C3 H3 0.9500
C3 C4 1.420(4)
C3 Ni1 2.183(4)
C4 H4 0.9500
C4 C5 1.419(4)
C4 Ni1 2.154(4)
C5 C6 1.515(4)
C5 Ni1 2.136(4)
C6 H6A 0.9900
C6 H6B 0.9900
C6 C7 1.526(5)
C7 H7A 0.9900
C7 H7B 0.9900
C7 C8 1.536(4)
C8 H8 1.0000
C8 C9 1.541(7)
C8 C10 1.507(4)
C9 H9A 0.9800
C9 H9B 0.9800
C9 H9C 0.9800
C10 C11 1.405(4)
C10 C14 1.412(5)
C10 Ni1 2.142(4)
C11 H11 0.9500
C11 C12 1.409(4)
C11 Ni1 2.148(4)
C12 H12 0.9500
C12 C13 1.435(7)
C12 Ni1 2.166(4)
C13 H13 0.9500
C13 C14 1.394(6)
C13 Ni1 2.180(4)
C14 H14 0.9500
C14 Ni1 2.160(4)
C1A H1A 0.9500
C1A C2A 1.408(6)
C1A C5A 1.413(5)
C1A Ni1A 2.170(6)
C2A H2A 0.9500
C2A C3A 1.416(6)
C2A Ni1A 2.181(6)
C3A H3A 0.9500
C3A C4A 1.418(6)
C3A Ni1A 2.175(6)
C4A H4A 0.9500
C4A C5A 1.418(6)
C4A Ni1A 2.157(6)
C5A C6A 1.507(6)
C5A Ni1A 2.145(6)
C6A H6AA 0.9900
C6A H6AB 0.9900
C6A C7A 1.522(7)
C7A H7AA 0.9900
C7A H7AB 0.9900
C7A C8A 1.530(7)
C8A H8A 1.0000
C8A C9A 1.537(9)
C8A C10A 1.529(6)
C9A H9AA 0.9800
C9A H9AB 0.9800
C9A H9AC 0.9800
C10A C11A 1.410(5)
C10A C14A 1.411(6)
C10A Ni1A 2.140(6)
C11A H11A 0.9500
C11A C12A 1.407(6)
C11A Ni1A 2.160(6)
C12A H12A 0.9500
C12A C13A 1.363(11)
C12A Ni1A 2.174(6)
C13A H13A 0.9500
C13A C14A 1.460(10)
C13A Ni1A 2.171(6)
C14A H14A 0.9500
C14A Ni1A 2.163(7)

loop_
_geom_torsion_atom_site_label_1
_geom_torsion_atom_site_label_2
_geom_torsion_atom_site_label_3
_geom_torsion_atom_site_label_4
_geom_torsion
C1 C2 C3 C4 0.2(6)
C1 C2 C3 Ni1 -60.4(3)
C1 C5 C6 C7 -52.9(6)
C2 C1 C5 C4 -0.9(5)
C2 C1 C5 C6 173.8(5)
C2 C1 C5 Ni1 62.0(3)
C2 C3 C4 C5 -0.7(6)
C2 C3 C4 Ni1 -61.6(3)
C3 C4 C5 C1 1.0(5)
C3 C4 C5 C6 -173.7(5)
C3 C4 C5 Ni1 -62.2(3)
C4 C5 C6 C7 120.8(5)
C5 C1 C2 C3 0.4(5)
C5 C1 C2 Ni1 -60.6(3)
C5 C6 C7 C8 -73.2(6)
C6 C7 C8 C9 -167.0(6)
C6 C7 C8 C10 67.6(6)
C7 C8 C10 C11 62.2(6)
C7 C8 C10 C14 -115.6(5)
C7 C8 C10 Ni1 -26.9(5)
C8 C10 C11 C12 -177.0(5)
C8 C10 C11 Ni1 -115.4(5)
C8 C10 C14 C13 177.7(5)
C8 C10 C14 Ni1 115.7(5)
C9 C8 C10 C11 -61.5(8)
C9 C8 C10 C14 120.7(7)
C9 C8 C10 Ni1 -150.6(6)
C10 C11 C12 C13 -1.3(5)
C10 C11 C12 Ni1 61.0(3)
C11 C10 C14 C13 -0.4(5)
C11 C10 C14 Ni1 -62.5(3)
C11 C12 C13 C14 1.0(6)
C11 C12 C13 Ni1 61.7(3)
C12 C13 C14 C10 -0.4(6)
C12 C13 C14 Ni1 60.5(3)
C14 C10 C11 C12 1.1(5)
C14 C10 C11 Ni1 62.7(3)
Ni1 C1 C2 C3 61.0(3)
Ni1 C1 C5 C4 -62.9(3)
Ni1 C1 C5 C6 111.7(5)
Ni1 C2 C3 C4 60.6(3)
Ni1 C3 C4 C5 60.9(3)
Ni1 C4 C5 C1 63.1(3)
Ni1 C4 C5 C6 -111.5(4)
Ni1 C5 C6 C7 34.4(5)
Ni1 C10 C11 C12 -61.6(3)
Ni1 C10 C14 C13 62.0(4)
Ni1 C11 C12 C13 -62.3(3)
Ni1 C12 C13 C14 -60.6(4)
Ni1 C13 C14 C10 -60.9(3)
C1A C2A C3A C4A 0.0(9)
C1A C2A C3A Ni1A -61.1(5)
C1A C5A C6A C7A -116.2(8)
C2A C1A C5A C4A -0.9(8)
C2A C1A C5A C6A 174.7(7)
C2A C1A C5A Ni1A 61.6(5)
C2A C3A C4A C5A -0.6(9)
C2A C3A C4A Ni1A -61.8(5)
C3A C4A C5A C1A 0.9(8)
C3A C4A C5A C6A -174.8(7)
C3A C4A C5A Ni1A -62.0(5)
C4A C5A C6A C7A 58.7(9)
C5A C1A C2A C3A 0.6(8)
C5A C1A C2A Ni1A -60.6(5)
C5A C6A C7A C8A 69.8(9)
C6A C7A C8A C9A 162.3(10)
C6A C7A C8A C10A -74.5(9)
C7A C8A C10A C11A 120.5(8)
C7A C8A C10A C14A -51.9(10)
C7A C8A C10A Ni1A 34.9(8)
C8A C10A C11A C12A -172.2(8)
C8A C10A C11A Ni1A -110.5(8)
C8A C10A C14A C13A 171.5(8)
C8A C10A C14A Ni1A 110.4(8)
C9A C8A C10A C11A -114.7(11)
C9A C8A C10A C14A 72.8(12)
C9A C8A C10A Ni1A 159.6(10)
C10A C11A C12A C13A -0.3(8)
C10A C11A C12A Ni1A 60.8(5)
C11A C10A C14A C13A -2.1(8)
C11A C10A C14A Ni1A -63.2(5)
C11A C12A C13A C14A -0.9(9)
C11A C12A C13A Ni1A 60.5(5)
C12A C13A C14A C10A 1.9(9)
C12A C13A C14A Ni1A 62.6(5)
C14A C10A C11A C12A 1.5(8)
C14A C10A C11A Ni1A 63.3(5)
Ni1A C1A C2A C3A 61.2(5)
Ni1A C1A C5A C4A -62.5(5)
Ni1A C1A C5A C6A 113.1(7)
Ni1A C2A C3A C4A 61.1(5)
Ni1A C3A C4A C5A 61.2(5)
Ni1A C4A C5A C1A 62.9(5)
Ni1A C4A C5A C6A -112.8(7)
Ni1A C5A C6A C7A -27.7(8)
Ni1A C10A C11A C12A -61.7(5)
Ni1A C10A C14A C13A 61.1(5)
Ni1A C11A C12A C13A -61.1(5)
Ni1A C12A C13A C14A -61.4(5)
Ni1A C13A C14A C10A -60.7(5)
